data_4038602
loop_
_publ_author_name
'Suzuki, Yota'
'Ikeda, Ayumi'
'Ohno, Keiji'
'Fujihara, Takashi'
'Sugaya, Tomoaki'
'Ishihara, Koji'

_publ_section_title
;
 <i>o</i>-Azophenylboronic Acid-Based Colorimetric Sensors for d-Fructose:
 <i>o</i>-Azophenylboronic Acids with Inserted Protic Solvent Are the Key
 Species for a Large Color Change.
;
_journal_name_full 'The Journal of organic chemistry'
_journal_paper_doi 10.1021/acs.joc.0c01011
_journal_year 2020
_chemical_formula_sum 'C19 H16 B N3 O5'
_chemical_formula_weight 377.16
_space_group_crystal_system triclinic
_space_group_IT_number 2
_space_group_name_Hall '-P 1'
_space_group_name_H-M_alt 'P -1'
_atom_sites_solution_hydrogens geom
_audit_creation_method SHELXL-2018/3
_cell_angle_alpha 100.7080(10)
_cell_angle_beta 95.7670(10)
_cell_angle_gamma 97.2850(10)
_cell_formula_units_Z 4
_cell_length_a 9.6949(9)
_cell_length_b 12.4853(11)
_cell_length_c 15.2894(14)
_cell_measurement_reflns_used 9918
_cell_measurement_temperature 200(2)
_cell_measurement_theta_max 27.50
_cell_measurement_theta_min 2.37
_cell_volume 1789.1(3)
_computing_cell_refinement 'Bruker SAINT'
_computing_data_collection 'Bruker APEX2'
_computing_data_reduction 'Bruker SAINT'
_computing_molecular_graphics 'Bruker SHELXTL'
_computing_publication_material 'Bruker SHELXTL'
_computing_structure_refinement 'SHELXL-2018/3 (Sheldrick, 2018)'
_computing_structure_solution 'SHELXS-97 (Sheldrick 2008)'
_diffrn_ambient_temperature 200(2)
_diffrn_detector_area_resol_mean 8.333
_diffrn_measured_fraction_theta_full 0.995
_diffrn_measured_fraction_theta_max 0.993
_diffrn_measurement_device_type 'Bruker APEXII CCD area detector'
_diffrn_measurement_method 'phi and omega scans'
_diffrn_radiation_monochromator 'Bruker Helios multilayer confocal mirror'
_diffrn_radiation_type MoK\a
_diffrn_radiation_wavelength 0.71073
_diffrn_reflns_av_R_equivalents 0.0792
_diffrn_reflns_av_unetI/netI 0.0550
_diffrn_reflns_Laue_measured_fraction_full 0.995
_diffrn_reflns_Laue_measured_fraction_max 0.993
_diffrn_reflns_limit_h_max 12
_diffrn_reflns_limit_h_min -12
_diffrn_reflns_limit_k_max 15
_diffrn_reflns_limit_k_min -15
_diffrn_reflns_limit_l_max 19
_diffrn_reflns_limit_l_min -19
_diffrn_reflns_number 19498
_diffrn_reflns_point_group_measured_fraction_full 0.995
_diffrn_reflns_point_group_measured_fraction_max 0.993
_diffrn_reflns_theta_full 25.242
_diffrn_reflns_theta_max 26.372
_diffrn_reflns_theta_min 1.367
_diffrn_source 'Bruker TXS fine-focus rotating anode'
_exptl_absorpt_coefficient_mu 0.102
_exptl_absorpt_correction_T_max 1.00
_exptl_absorpt_correction_T_min 0.94
_exptl_absorpt_correction_type multi-scan
_exptl_absorpt_process_details 'SADABS V2014/2 (Bruker AXS Inc.)'
_exptl_crystal_colour yellow
_exptl_crystal_density_diffrn 1.400
_exptl_crystal_density_method 'not measured'
_exptl_crystal_description needle
_exptl_crystal_F_000 784
_exptl_crystal_size_max 0.100
_exptl_crystal_size_mid 0.040
_exptl_crystal_size_min 0.030
_refine_diff_density_max 0.267
_refine_diff_density_min -0.254
_refine_diff_density_rms 0.052
_refine_ls_extinction_method none
_refine_ls_goodness_of_fit_ref 1.047
_refine_ls_hydrogen_treatment constr
_refine_ls_matrix_type full
_refine_ls_number_parameters 509
_refine_ls_number_reflns 7272
_refine_ls_number_restraints 0
_refine_ls_restrained_S_all 1.047
_refine_ls_R_factor_all 0.0489
_refine_ls_R_factor_gt 0.0423
_refine_ls_shift/su_max 0.001
_refine_ls_shift/su_mean 0.000
_refine_ls_structure_factor_coef Fsqd
_refine_ls_weighting_details 'w=1/[\s^2^(Fo^2^)+(0.0549P)^2^+0.2610P] where P=(Fo^2^+2Fc^2^)/3'
_refine_ls_weighting_scheme calc
_refine_ls_wR_factor_gt 0.1169
_refine_ls_wR_factor_ref 0.1222
_reflns_Friedel_coverage 0.000
_reflns_number_gt 6129
_reflns_number_total 7272
_reflns_threshold_expression 'I > 2\s(I)'
_cod_data_source_file CIF_OBn2.cif
_cod_data_source_block pNO2Ph_azo_OBnPhB_100
_cod_database_code 4038602
_shelx_shelxl_version_number 2018/3
_shelx_space_group_comment
; 
The symmetry employed for this shelxl refinement is uniquely defined 
by the following loop, which should always be used as a source of 
symmetry information in preference to the above space-group names. 
They are only intended as comments. 
;
_shelx_estimated_absorpt_t_min 0.990
_shelx_estimated_absorpt_t_max 0.997

loop_
_space_group_symop_operation_xyz
'x, y, z'
'-x, -y, -z'

loop_
_atom_site_label
_atom_site_type_symbol
_atom_site_fract_x
_atom_site_fract_y
_atom_site_fract_z
_atom_site_U_iso_or_equiv
_atom_site_adp_type
_atom_site_occupancy
_atom_site_site_symmetry_order
_atom_site_calc_flag
_atom_site_refinement_flags_posn
_atom_site_refinement_flags_adp
_atom_site_refinement_flags_occupancy
_atom_site_disorder_assembly
_atom_site_disorder_group
B1 B 0.84379(15) 0.12330(12) 0.25280(9) 0.0327(3) Uani 1 1 d . . . . .
B2 B 0.17259(14) 0.94617(11) 0.24424(9) 0.0303(3) Uani 1 1 d . . . . .
C1 C 0.87859(14) 0.87807(11) 0.39903(11) 0.0468(4) Uani 1 1 d . . . . .
H1 H 0.896484 0.955809 0.404758 0.056 Uiso 1 1 calc R U . . .
C2 C 0.87312(16) 0.83293(12) 0.47389(10) 0.0490(4) Uani 1 1 d . . . . .
H2 H 0.885845 0.879713 0.531569 0.059 Uiso 1 1 calc R U . . .
C3 C 0.84915(15) 0.71937(12) 0.46622(9) 0.0436(3) Uani 1 1 d . . . . .
H3 H 0.845813 0.688730 0.518520 0.052 Uiso 1 1 calc R U . . .
C4 C 0.83006(12) 0.65059(10) 0.38207(8) 0.0341(3) Uani 1 1 d . . . . .
C5 C 0.83433(14) 0.69701(11) 0.30672(9) 0.0410(3) Uani 1 1 d . . . . .
H5 H 0.820912 0.650735 0.248802 0.049 Uiso 1 1 calc R U . . .
C6 C 0.85794(16) 0.80998(12) 0.31512(10) 0.0475(3) Uani 1 1 d . . . . .
H6 H 0.859996 0.841084 0.263000 0.057 Uiso 1 1 calc R U . . .
C7 C 0.81358(14) 0.52773(11) 0.37034(10) 0.0408(3) Uani 1 1 d . . . . .
H7A H 0.878389 0.498156 0.329125 0.049 Uiso 1 1 calc R U . . .
H7B H 0.836859 0.507059 0.428931 0.049 Uiso 1 1 calc R U . . .
C8 C 0.64729(13) 0.37239(10) 0.29510(8) 0.0316(3) Uani 1 1 d . . . . .
C9 C 0.74757(13) 0.30224(10) 0.29827(8) 0.0306(3) Uani 1 1 d . . . . .
H9 H 0.836786 0.329292 0.332255 0.037 Uiso 1 1 calc R U . . .
C10 C 0.71901(12) 0.19265(10) 0.25224(7) 0.0281(2) Uani 1 1 d . . . . .
C11 C 0.58453(12) 0.15392(10) 0.20465(7) 0.0279(2) Uani 1 1 d . . . . .
C12 C 0.48209(13) 0.22380(10) 0.20437(8) 0.0329(3) Uani 1 1 d . . . . .
H12 H 0.390779 0.196279 0.173562 0.039 Uiso 1 1 calc R U . . .
C13 C 0.51359(13) 0.33228(10) 0.24868(9) 0.0350(3) Uani 1 1 d . . . . .
H13 H 0.444479 0.379753 0.247677 0.042 Uiso 1 1 calc R U . . .
C14 C 0.41753(13) -0.10314(10) 0.06857(8) 0.0304(3) Uani 1 1 d . . . . .
C15 C 0.28596(13) -0.13769(10) 0.01910(8) 0.0325(3) Uani 1 1 d . . . . .
H15 H 0.218959 -0.088278 0.020484 0.039 Uiso 1 1 calc R U . . .
C16 C 0.25134(13) -0.24348(11) -0.03227(8) 0.0340(3) Uani 1 1 d . . . . .
H16 H 0.161423 -0.267467 -0.066078 0.041 Uiso 1 1 calc R U . . .
C17 C 0.35162(13) -0.31296(10) -0.03280(8) 0.0322(3) Uani 1 1 d . . . . .
C18 C 0.48227(15) -0.28175(12) 0.01695(10) 0.0450(3) Uani 1 1 d . . . . .
H18 H 0.548272 -0.331921 0.016180 0.054 Uiso 1 1 calc R U . . .
C19 C 0.51519(14) -0.17607(11) 0.06789(10) 0.0423(3) Uani 1 1 d . . . . .
H19 H 0.604607 -0.153089 0.102536 0.051 Uiso 1 1 calc R U . . .
C20 C 0.12139(15) 0.17991(12) 0.03187(11) 0.0490(4) Uani 1 1 d . . . . .
H20 H 0.116274 0.103493 0.007726 0.059 Uiso 1 1 calc R U . . .
C21 C 0.12084(14) 0.21622(11) 0.12295(10) 0.0444(3) Uani 1 1 d . . . . .
H21 H 0.115379 0.164599 0.161408 0.053 Uiso 1 1 calc R U . . .
C22 C 0.12824(14) 0.32792(11) 0.15840(9) 0.0384(3) Uani 1 1 d . . . . .
H22 H 0.127211 0.352478 0.220949 0.046 Uiso 1 1 calc R U . . .
C23 C 0.13711(12) 0.40353(10) 0.10264(8) 0.0333(3) Uani 1 1 d . . . . .
C24 C 0.13754(14) 0.36570(12) 0.01137(9) 0.0419(3) Uani 1 1 d . . . . .
H24 H 0.143525 0.416788 -0.027527 0.050 Uiso 1 1 calc R U . . .
C25 C 0.12934(16) 0.25449(13) -0.02335(10) 0.0493(4) Uani 1 1 d . . . . .
H25 H 0.129214 0.229573 -0.085975 0.059 Uiso 1 1 calc R U . . .
C26 C 0.14738(14) 0.52481(11) 0.13906(10) 0.0410(3) Uani 1 1 d . . . . .
H26A H 0.127117 0.564068 0.089714 0.049 Uiso 1 1 calc R U . . .
H26B H 0.078974 0.538582 0.182244 0.049 Uiso 1 1 calc R U . . .
C27 C 0.32151(13) 0.67201(10) 0.22152(8) 0.0309(3) Uani 1 1 d . . . . .
C28 C 0.23446(12) 0.75128(10) 0.21308(8) 0.0294(3) Uani 1 1 d . . . . .
H28 H 0.145940 0.730499 0.177057 0.035 Uiso 1 1 calc R U . . .
C29 C 0.27619(12) 0.86118(10) 0.25716(7) 0.0271(2) Uani 1 1 d . . . . .
C30 C 0.40685(12) 0.88900(10) 0.31076(7) 0.0273(2) Uani 1 1 d . . . . .
C31 C 0.49564(13) 0.80941(10) 0.31709(8) 0.0326(3) Uani 1 1 d . . . . .
H31 H 0.584982 0.829702 0.352164 0.039 Uiso 1 1 calc R U . . .
C32 C 0.45337(13) 0.70232(10) 0.27262(9) 0.0346(3) Uani 1 1 d . . . . .
H32 H 0.513833 0.648716 0.276574 0.042 Uiso 1 1 calc R U . . .
C33 C 0.59534(13) 1.13576(10) 0.45038(8) 0.0302(3) Uani 1 1 d . . . . .
C34 C 0.72777(13) 1.16114(11) 0.49930(8) 0.0353(3) Uani 1 1 d . . . . .
H34 H 0.785392 1.105144 0.500353 0.042 Uiso 1 1 calc R U . . .
C35 C 0.77701(13) 1.26723(11) 0.54666(8) 0.0354(3) Uani 1 1 d . . . . .
H35 H 0.867968 1.285003 0.579810 0.043 Uiso 1 1 calc R U . . .
C36 C 0.69000(13) 1.34641(10) 0.54429(8) 0.0325(3) Uani 1 1 d . . . . .
C37 C 0.55690(14) 1.32353(11) 0.49694(9) 0.0374(3) Uani 1 1 d . . . . .
H37 H 0.499293 1.379672 0.496981 0.045 Uiso 1 1 calc R U . . .
C38 C 0.50920(14) 1.21772(11) 0.44963(9) 0.0369(3) Uani 1 1 d . . . . .
H38 H 0.418137 1.200479 0.416609 0.044 Uiso 1 1 calc R U . . .
N1 N 0.56173(10) 0.04316(8) 0.15547(6) 0.0288(2) Uani 1 1 d . . . . .
N2 N 0.43852(11) 0.00737(8) 0.11853(7) 0.0319(2) Uani 1 1 d . . . . .
N3 N 0.31653(13) -0.42478(9) -0.08822(7) 0.0393(3) Uani 1 1 d . . . . .
N4 N 0.44172(10) 1.00026(8) 0.35778(6) 0.0289(2) Uani 1 1 d . . . . .
N5 N 0.56047(11) 1.02431(9) 0.40354(7) 0.0330(2) Uani 1 1 d . . . . .
N6 N 0.74132(12) 1.45930(10) 0.59343(7) 0.0401(3) Uani 1 1 d . . . . .
O1 O 0.67096(9) 0.48179(7) 0.33404(6) 0.0398(2) Uani 1 1 d . . . . .
O2 O 0.96011(10) 0.16543(8) 0.31131(6) 0.0444(2) Uani 1 1 d . . . . .
H2O H 1.021818 0.124488 0.302476 0.067 Uiso 1 1 calc R U . . .
O3 O 0.83818(10) 0.02570(8) 0.19344(7) 0.0454(2) Uani 1 1 d . . . . .
H3O H 0.756653 0.006363 0.166078 0.068 Uiso 1 1 calc R U . . .
O4 O 0.19797(11) -0.45312(8) -0.12884(7) 0.0489(3) Uani 1 1 d . . . . .
O5 O 0.40686(12) -0.48477(9) -0.09126(8) 0.0601(3) Uani 1 1 d . . . . .
O6 O 0.28814(9) 0.56299(7) 0.18313(7) 0.0404(2) Uani 1 1 d . . . . .
O7 O 0.06383(9) 0.91405(7) 0.17829(6) 0.0390(2) Uani 1 1 d . . . . .
H7O H 0.007497 0.960023 0.183765 0.058 Uiso 1 1 calc R U . . .
O8 O 0.18780(10) 1.04877(7) 0.29785(6) 0.0430(2) Uani 1 1 d . . . . .
H8O H 0.265811 1.061563 0.330084 0.065 Uiso 1 1 calc R U . . .
O9 O 0.86153(12) 1.47989(10) 0.63139(9) 0.0676(4) Uani 1 1 d . . . . .
O10 O 0.66304(12) 1.52852(9) 0.59487(8) 0.0589(3) Uani 1 1 d . . . . .

loop_
_atom_site_aniso_label
_atom_site_aniso_U_11
_atom_site_aniso_U_22
_atom_site_aniso_U_33
_atom_site_aniso_U_23
_atom_site_aniso_U_13
_atom_site_aniso_U_12
B1 0.0329(7) 0.0324(7) 0.0327(7) 0.0079(6) 0.0010(5) 0.0055(6)
B2 0.0307(7) 0.0297(7) 0.0287(6) 0.0030(5) 0.0020(5) 0.0036(5)
C1 0.0361(7) 0.0304(7) 0.0685(10) -0.0011(6) 0.0078(7) 0.0006(5)
C2 0.0447(8) 0.0442(8) 0.0468(8) -0.0155(7) 0.0026(6) 0.0034(6)
C3 0.0433(8) 0.0477(8) 0.0354(7) 0.0011(6) 0.0036(6) 0.0018(6)
C4 0.0259(6) 0.0323(6) 0.0398(7) -0.0012(5) 0.0028(5) 0.0015(5)
C5 0.0435(8) 0.0402(7) 0.0357(7) -0.0024(6) 0.0073(6) 0.0061(6)
C6 0.0499(9) 0.0428(8) 0.0511(8) 0.0110(6) 0.0131(7) 0.0040(6)
C7 0.0328(7) 0.0331(7) 0.0514(8) 0.0020(6) -0.0020(6) 0.0012(5)
C8 0.0317(6) 0.0279(6) 0.0344(6) 0.0034(5) 0.0076(5) 0.0028(5)
C9 0.0285(6) 0.0320(6) 0.0302(6) 0.0054(5) 0.0025(5) 0.0027(5)
C10 0.0310(6) 0.0288(6) 0.0254(5) 0.0074(5) 0.0050(4) 0.0043(5)
C11 0.0297(6) 0.0284(6) 0.0259(5) 0.0057(5) 0.0055(4) 0.0035(5)
C12 0.0259(6) 0.0346(6) 0.0360(6) 0.0040(5) 0.0021(5) 0.0028(5)
C13 0.0286(6) 0.0332(6) 0.0436(7) 0.0054(5) 0.0062(5) 0.0083(5)
C14 0.0325(6) 0.0304(6) 0.0277(6) 0.0041(5) 0.0052(5) 0.0040(5)
C15 0.0300(6) 0.0356(7) 0.0312(6) 0.0048(5) 0.0030(5) 0.0066(5)
C16 0.0321(6) 0.0385(7) 0.0291(6) 0.0048(5) 0.0014(5) 0.0015(5)
C17 0.0369(7) 0.0294(6) 0.0287(6) 0.0036(5) 0.0050(5) 0.0016(5)
C18 0.0398(8) 0.0349(7) 0.0566(8) -0.0001(6) -0.0010(6) 0.0113(6)
C19 0.0323(7) 0.0365(7) 0.0517(8) -0.0007(6) -0.0070(6) 0.0052(5)
C20 0.0371(7) 0.0325(7) 0.0678(10) -0.0087(7) -0.0015(7) 0.0033(6)
C21 0.0352(7) 0.0372(7) 0.0619(9) 0.0171(6) -0.0011(6) 0.0049(6)
C22 0.0352(7) 0.0404(7) 0.0376(7) 0.0055(6) -0.0005(5) 0.0059(5)
C23 0.0250(6) 0.0305(6) 0.0397(6) 0.0012(5) -0.0047(5) 0.0023(5)
C24 0.0396(7) 0.0427(7) 0.0384(7) 0.0068(6) -0.0028(5) -0.0045(6)
C25 0.0461(8) 0.0504(9) 0.0410(7) -0.0095(7) 0.0014(6) -0.0016(7)
C26 0.0323(7) 0.0298(6) 0.0537(8) -0.0013(6) -0.0093(6) 0.0034(5)
C27 0.0291(6) 0.0269(6) 0.0343(6) 0.0027(5) 0.0012(5) 0.0024(5)
C28 0.0263(6) 0.0303(6) 0.0291(6) 0.0034(5) -0.0014(4) 0.0022(5)
C29 0.0283(6) 0.0290(6) 0.0231(5) 0.0044(4) 0.0029(4) 0.0022(5)
C30 0.0281(6) 0.0277(6) 0.0248(5) 0.0042(4) 0.0029(4) 0.0011(5)
C31 0.0256(6) 0.0353(6) 0.0340(6) 0.0050(5) -0.0025(5) 0.0013(5)
C32 0.0284(6) 0.0309(6) 0.0433(7) 0.0052(5) -0.0006(5) 0.0065(5)
C33 0.0300(6) 0.0317(6) 0.0262(5) 0.0027(5) 0.0022(5) 0.0003(5)
C34 0.0304(6) 0.0372(7) 0.0351(6) 0.0004(5) 0.0000(5) 0.0063(5)
C35 0.0263(6) 0.0410(7) 0.0330(6) -0.0027(5) -0.0014(5) 0.0012(5)
C36 0.0339(7) 0.0320(6) 0.0278(6) -0.0012(5) 0.0053(5) 0.0003(5)
C37 0.0361(7) 0.0347(7) 0.0392(7) 0.0039(5) -0.0017(5) 0.0069(5)
C38 0.0315(6) 0.0370(7) 0.0374(6) 0.0031(5) -0.0068(5) 0.0021(5)
N1 0.0300(5) 0.0285(5) 0.0274(5) 0.0055(4) 0.0033(4) 0.0030(4)
N2 0.0304(5) 0.0317(5) 0.0313(5) 0.0027(4) 0.0020(4) 0.0031(4)
N3 0.0473(7) 0.0329(6) 0.0353(6) 0.0032(5) 0.0056(5) 0.0021(5)
N4 0.0283(5) 0.0319(5) 0.0242(5) 0.0042(4) 0.0011(4) -0.0002(4)
N5 0.0289(5) 0.0323(6) 0.0335(5) 0.0015(4) -0.0019(4) 0.0007(4)
N6 0.0381(6) 0.0383(6) 0.0376(6) -0.0047(5) 0.0043(5) 0.0009(5)
O1 0.0298(5) 0.0280(4) 0.0568(6) -0.0026(4) 0.0049(4) 0.0026(4)
O2 0.0382(5) 0.0451(5) 0.0452(5) -0.0030(4) -0.0078(4) 0.0161(4)
O3 0.0342(5) 0.0357(5) 0.0594(6) -0.0042(4) -0.0089(4) 0.0117(4)
O4 0.0494(6) 0.0421(6) 0.0453(5) -0.0032(4) -0.0035(5) -0.0048(5)
O5 0.0647(7) 0.0397(6) 0.0697(7) -0.0063(5) -0.0006(6) 0.0166(5)
O6 0.0305(5) 0.0261(4) 0.0574(6) -0.0017(4) -0.0077(4) 0.0030(4)
O7 0.0351(5) 0.0362(5) 0.0397(5) -0.0042(4) -0.0083(4) 0.0111(4)
O8 0.0365(5) 0.0347(5) 0.0490(6) -0.0086(4) -0.0126(4) 0.0112(4)
O9 0.0396(6) 0.0533(7) 0.0881(8) -0.0268(6) -0.0097(6) -0.0003(5)
O10 0.0618(7) 0.0394(6) 0.0666(7) -0.0084(5) -0.0058(5) 0.0139(5)

loop_
_atom_type_symbol
_atom_type_description
_atom_type_scat_dispersion_real
_atom_type_scat_dispersion_imag
_atom_type_scat_source
C C 0.0033 0.0016 'International Tables Vol C Tables 4.2.6.8 and 6.1.1.4'
H H 0.0000 0.0000 'International Tables Vol C Tables 4.2.6.8 and 6.1.1.4'
B B 0.0013 0.0007 'International Tables Vol C Tables 4.2.6.8 and 6.1.1.4'
N N 0.0061 0.0033 'International Tables Vol C Tables 4.2.6.8 and 6.1.1.4'
O O 0.0106 0.0060 'International Tables Vol C Tables 4.2.6.8 and 6.1.1.4'

loop_
_geom_angle_atom_site_label_1
_geom_angle_atom_site_label_2
_geom_angle_atom_site_label_3
_geom_angle
_geom_angle_site_symmetry_1
_geom_angle_site_symmetry_3
_geom_angle_publ_flag
O2 B1 O3 120.50(12) . . ?
O2 B1 C10 117.86(11) . . ?
O3 B1 C10 121.58(11) . . ?
O7 B2 O8 119.70(12) . . ?
O7 B2 C29 117.62(10) . . ?
O8 B2 C29 122.67(11) . . ?
C2 C1 C6 119.66(13) . . ?
C1 C2 C3 120.56(13) . . ?
C2 C3 C4 119.97(14) . . ?
C5 C4 C3 119.06(12) . . ?
C5 C4 C7 118.73(12) . . ?
C3 C4 C7 122.11(13) . . ?
C6 C5 C4 120.48(12) . . ?
C5 C6 C1 120.27(14) . . ?
O1 C7 C4 109.18(11) . . ?
O1 C8 C9 123.98(11) . . ?
O1 C8 C13 115.97(11) . . ?
C9 C8 C13 120.04(11) . . ?
C8 C9 C10 120.99(11) . . ?
C9 C10 C11 118.26(11) . . ?
C9 C10 B1 116.98(10) . . ?
C11 C10 B1 124.65(10) . . ?
C12 C11 C10 120.55(10) . . ?
C12 C11 N1 122.98(10) . . ?
C10 C11 N1 116.43(10) . . ?
C13 C12 C11 120.16(11) . . ?
C12 C13 C8 119.94(12) . . ?
C15 C14 C19 119.75(11) . . ?
C15 C14 N2 114.75(11) . . ?
C19 C14 N2 125.49(11) . . ?
C16 C15 C14 120.75(12) . . ?
C17 C16 C15 117.99(11) . . ?
C16 C17 C18 122.61(11) . . ?
C16 C17 N3 118.35(11) . . ?
C18 C17 N3 119.04(12) . . ?
C17 C18 C19 118.72(13) . . ?
C18 C19 C14 120.17(12) . . ?
C25 C20 C21 119.74(13) . . ?
C20 C21 C22 120.23(14) . . ?
C23 C22 C21 120.07(13) . . ?
C22 C23 C24 118.96(12) . . ?
C22 C23 C26 121.34(12) . . ?
C24 C23 C26 119.69(12) . . ?
C25 C24 C23 120.58(13) . . ?
C20 C25 C24 120.41(13) . . ?
O6 C26 C23 107.31(10) . . ?
O6 C27 C28 124.72(11) . . ?
O6 C27 C32 115.21(11) . . ?
C28 C27 C32 120.07(11) . . ?
C27 C28 C29 120.69(11) . . ?
C28 C29 C30 118.28(11) . . ?
C28 C29 B2 117.84(10) . . ?
C30 C29 B2 123.88(10) . . ?
C31 C30 C29 120.74(10) . . ?
C31 C30 N4 122.95(10) . . ?
C29 C30 N4 116.30(10) . . ?
C32 C31 C30 120.04(11) . . ?
C31 C32 C27 120.11(12) . . ?
C34 C33 C38 119.83(11) . . ?
C34 C33 N5 114.45(11) . . ?
C38 C33 N5 125.72(11) . . ?
C35 C34 C33 120.77(12) . . ?
C36 C35 C34 118.09(11) . . ?
C35 C36 C37 122.57(11) . . ?
C35 C36 N6 118.65(11) . . ?
C37 C36 N6 118.78(12) . . ?
C36 C37 C38 118.86(12) . . ?
C37 C38 C33 119.89(12) . . ?
N2 N1 C11 115.62(10) . . ?
N1 N2 C14 115.04(10) . . ?
O5 N3 O4 123.32(11) . . ?
O5 N3 C17 118.34(11) . . ?
O4 N3 C17 118.35(11) . . ?
N5 N4 C30 115.40(10) . . ?
N4 N5 C33 115.32(11) . . ?
O10 N6 O9 122.70(11) . . ?
O10 N6 C36 119.04(11) . . ?
O9 N6 C36 118.26(12) . . ?
C8 O1 C7 116.42(10) . . ?
C27 O6 C26 117.50(10) . . ?

loop_
_geom_bond_atom_site_label_1
_geom_bond_atom_site_label_2
_geom_bond_distance
_geom_bond_site_symmetry_2
_geom_bond_publ_flag
B1 O2 1.3493(16) . ?
B1 O3 1.3689(17) . ?
B1 C10 1.5747(19) . ?
B2 O7 1.3484(16) . ?
B2 O8 1.3682(16) . ?
B2 C29 1.5754(18) . ?
C1 C2 1.369(2) . ?
C1 C6 1.381(2) . ?
C2 C3 1.388(2) . ?
C3 C4 1.3887(18) . ?
C4 C5 1.3844(19) . ?
C4 C7 1.4968(18) . ?
C5 C6 1.380(2) . ?
C7 O1 1.4406(15) . ?
C8 O1 1.3652(14) . ?
C8 C9 1.3918(18) . ?
C8 C13 1.3975(17) . ?
C9 C10 1.3968(16) . ?
C10 C11 1.4078(16) . ?
C11 C12 1.4028(18) . ?
C11 N1 1.4245(14) . ?
C12 C13 1.3781(17) . ?
C14 C15 1.3894(17) . ?
C14 C19 1.3938(19) . ?
C14 N2 1.4264(15) . ?
C15 C16 1.3868(17) . ?
C16 C17 1.3823(19) . ?
C17 C18 1.3805(18) . ?
C17 N3 1.4713(16) . ?
C18 C19 1.3823(19) . ?
C20 C25 1.368(2) . ?
C20 C21 1.383(2) . ?
C21 C22 1.3892(19) . ?
C22 C23 1.3851(19) . ?
C23 C24 1.3881(18) . ?
C23 C26 1.5001(17) . ?
C24 C25 1.380(2) . ?
C26 O6 1.4402(15) . ?
C27 O6 1.3621(14) . ?
C27 C28 1.3949(18) . ?
C27 C32 1.3981(17) . ?
C28 C29 1.4006(16) . ?
C29 C30 1.4039(16) . ?
C30 C31 1.4049(18) . ?
C30 N4 1.4219(15) . ?
C31 C32 1.3731(17) . ?
C33 C34 1.3872(17) . ?
C33 C38 1.4013(19) . ?
C33 N5 1.4231(15) . ?
C34 C35 1.3858(18) . ?
C35 C36 1.3816(19) . ?
C36 C37 1.3830(18) . ?
C36 N6 1.4669(15) . ?
C37 C38 1.3803(18) . ?
N1 N2 1.2573(14) . ?
N3 O5 1.2213(16) . ?
N3 O4 1.2263(15) . ?
N4 N5 1.2560(14) . ?
N6 O10 1.2190(16) . ?
N6 O9 1.2222(15) . ?
